data_1529096
loop_
_publ_author_name
'Audebrand, N.'
'Bataille, T.'
'Jeanneau, E.'
'Raite, S.'
'Louer, D.'

_publ_section_title
;
 A family of microporous mixed oxalates with isotypic-framework structures
 based on eight-coordinate metals
;
_journal_name_full 'Solid State Sciences'
_journal_page_first 579
_journal_page_last 591
_journal_volume 6
_journal_year 2004
_chemical_formula_sum 'C8 H12 Cd O22 Sr Zr'
_chemical_name_systematic 'Cd (Zr Sr (C2 O4)4) (H2 O)6'
_space_group_IT_number 119
_symmetry_space_group_name_Hall 'I -4 -2'
_symmetry_space_group_name_H-M 'I -4 m 2'
_cell_angle_alpha 90
_cell_angle_beta 90
_cell_angle_gamma 90
_cell_formula_units_Z 2
_cell_length_a 11.2362
_cell_length_b 11.2362
_cell_length_c 8.6084
_cell_volume 1086.829
_citation_journal_id_ASTM SSSCFJ
_cod_data_source_file Audebrand_SSSCFJ_2004_85.cif
_cod_data_source_block C8H12Cd1O22Sr1Zr1
_cod_original_formula_sum 'C8 H12 Cd1 O22 Sr1 Zr1'
_cod_database_code 1529096

loop_
_symmetry_equiv_pos_as_xyz
x,y,z
y,-x,-z
-x,-y,z
-y,x,-z
-x,y,z
y,x,-z
x,-y,z
-y,-x,-z
x+1/2,y+1/2,z+1/2
y+1/2,-x+1/2,-z+1/2
-x+1/2,-y+1/2,z+1/2
-y+1/2,x+1/2,-z+1/2
-x+1/2,y+1/2,z+1/2
y+1/2,x+1/2,-z+1/2
x+1/2,-y+1/2,z+1/2
-y+1/2,-x+1/2,-z+1/2

loop_
_atom_site_label
_atom_site_type_symbol
_atom_site_fract_x
_atom_site_fract_y
_atom_site_fract_z
_atom_site_occupancy
_atom_site_U_iso_or_equiv
O2 O 0.5 0.1857 0.1848 1 0.0
C1 C 0.5 0.2233 0.4534 1 0.0
C2 C 0.5 0.2687 0.286 1 0.0
O6 O-2 0.5 0 0.75 1 0.0
H1 H+1 0.205 0.5 0.091 1 0.0
Sr1 Sr+2 0.5 0.5 0 1 0.0
O1 O 0.5 0.3771 0.256 1 0.0
Cd1 Cd+2 0.5 0.5 0.5 1 0.0
O4 O 0.5 0.1117 0.4629 1 0.0
O7 O-2 0.753 -0.253 0.75 0.25 0.0
O3 O 0.5 0.2968 0.5622 1 0.0
O5 O-2 0.2889 0.5 0.105 1 0.0
H2 H+1 0.296 0.5 0.216 1 0.0
Zr1 Zr+4 0.5 0 0.25 1 0.0
